data_1516160
loop_
_publ_author_name
'Bushuyev, Oleksandr S.'
'Corkery, T. Christopher'
'Barrett, Christopher J.'
'Fri\<s\<ci\'c, Tomislav'

_publ_section_title
;
 Photo-mechanical azobenzene cocrystals and in situ X-ray diffraction
 monitoring of their optically-induced crystal-to-crystal isomerisation
;
_journal_issue 8
_journal_name_full 'Chemical Science'
_journal_page_first 3158
_journal_paper_doi 10.1039/c4sc00987h
_journal_volume 5
_journal_year 2014
_chemical_formula_sum 'C24 H10 F8 I2 N4'
_chemical_formula_weight 760.16
_chemical_name_systematic
; 
 ? 
;
_space_group_IT_number 15
_symmetry_cell_setting monoclinic
_symmetry_space_group_name_Hall '-C 2yc'
_symmetry_space_group_name_H-M 'C 1 2/c 1'
_atom_sites_solution_hydrogens geom
_atom_sites_solution_primary direct
_atom_sites_solution_secondary difmap
_audit_creation_method SHELXL-97
_cell_angle_alpha 90.00
_cell_angle_beta 120.726(2)
_cell_angle_gamma 90.00
_cell_formula_units_Z 4
_cell_length_a 29.154(5)
_cell_length_b 5.2244(9)
_cell_length_c 18.283(3)
_cell_measurement_reflns_used 3240
_cell_measurement_temperature 100(2)
_cell_measurement_theta_max 27.28
_cell_measurement_theta_min 2.95
_cell_volume 2393.8(7)
_computing_cell_refinement 'Bruker SAINT'
_computing_data_collection 'Bruker APEX2'
_computing_data_reduction 'Bruker SAINT'
_computing_molecular_graphics 'Bruker SHELXTL'
_computing_publication_material 'Bruker SHELXTL'
_computing_structure_refinement 'SHELXL-97 (Sheldrick, 2008)'
_computing_structure_solution 'SHELXS-97 (Sheldrick, 2008)'
_diffrn_ambient_temperature 100(2)
_diffrn_measured_fraction_theta_full 0.995
_diffrn_measured_fraction_theta_max 0.923
_diffrn_measurement_device_type 'Bruker APEX-II CCD'
_diffrn_measurement_method '\f and \w scans'
_diffrn_radiation_monochromator graphite
_diffrn_radiation_source 'fine-focus sealed tube'
_diffrn_radiation_type MoK\a
_diffrn_radiation_wavelength 0.71073
_diffrn_reflns_av_R_equivalents 0.0337
_diffrn_reflns_av_sigmaI/netI 0.0341
_diffrn_reflns_limit_h_max 37
_diffrn_reflns_limit_h_min -37
_diffrn_reflns_limit_k_max 6
_diffrn_reflns_limit_k_min -6
_diffrn_reflns_limit_l_max 22
_diffrn_reflns_limit_l_min -23
_diffrn_reflns_number 9638
_diffrn_reflns_theta_full 26.00
_diffrn_reflns_theta_max 28.28
_diffrn_reflns_theta_min 1.63
_exptl_absorpt_coefficient_mu 2.712
_exptl_absorpt_correction_T_max 0.8542
_exptl_absorpt_correction_T_min 0.5390
_exptl_absorpt_correction_type multi-scan
_exptl_absorpt_process_details SADABS
_exptl_crystal_colour yellow
_exptl_crystal_density_diffrn 2.109
_exptl_crystal_density_method 'not measured'
_exptl_crystal_description needle
_exptl_crystal_F_000 1440
_exptl_crystal_size_max 0.26
_exptl_crystal_size_mid 0.14
_exptl_crystal_size_min 0.06
_refine_diff_density_max 1.280
_refine_diff_density_min -0.554
_refine_diff_density_rms 0.108
_refine_ls_extinction_method none
_refine_ls_goodness_of_fit_ref 1.025
_refine_ls_hydrogen_treatment constr
_refine_ls_matrix_type full
_refine_ls_number_parameters 172
_refine_ls_number_reflns 2729
_refine_ls_number_restraints 0
_refine_ls_restrained_S_all 1.025
_refine_ls_R_factor_all 0.0397
_refine_ls_R_factor_gt 0.0263
_refine_ls_shift/su_max 0.000
_refine_ls_shift/su_mean 0.000
_refine_ls_structure_factor_coef Fsqd
_refine_ls_weighting_details 'calc w=1/[\s^2^(Fo^2^)+(0.0259P)^2^+3.3965P] where P=(Fo^2^+2Fc^2^)/3'
_refine_ls_weighting_scheme calc
_refine_ls_wR_factor_gt 0.0551
_refine_ls_wR_factor_ref 0.0602
_reflns_number_gt 2198
_reflns_number_total 2729
_reflns_threshold_expression >2sigma(I)
_cod_data_source_file c4sc00987h6.cif
_cod_data_source_block (cis-2)(trans-bpe)
_cod_depositor_comments
;
The following automatic conversions were performed:

'_symmetry_cell_setting' value 'Monoclinic' changed to 'monoclinic'
according to
/usr/data/users/saulius/crontab/automatic-downloads/rss-feeds/RSC/lib/dictionaries/cif_core.dic
dictionary named 'cif_core.dic' version 2.4.2 from 2011-04-26.

Automatic conversion script
Id: cif_fix_values 2281 2013-09-26 08:29:07Z andrius 

 Adding full bibliography for 1516158--1516167.cif.
;
_cod_original_sg_symbol_H-M C2/c
_cod_database_code 1516160

loop_
_symmetry_equiv_pos_as_xyz
'x, y, z'
'-x, y, -z+1/2'
'x+1/2, y+1/2, z'
'-x+1/2, y+1/2, -z+1/2'
'-x, -y, -z'
'x, -y, z-1/2'
'-x+1/2, -y+1/2, -z'
'x+1/2, -y+1/2, z-1/2'

loop_
_atom_site_label
_atom_site_type_symbol
_atom_site_fract_x
_atom_site_fract_y
_atom_site_fract_z
_atom_site_U_iso_or_equiv
_atom_site_adp_type
_atom_site_occupancy
_atom_site_symmetry_multiplicity
_atom_site_calc_flag
_atom_site_refinement_flags
I1 I 0.111380(8) 1.26529(4) 0.110433(13) 0.01907(7) Uani 1 1 d .
F1 F -0.01060(7) 1.1422(4) 0.06353(12) 0.0234(4) Uani 1 1 d .
F2 F 0.12300(7) 0.4853(4) 0.31181(12) 0.0255(4) Uani 1 1 d .
F3 F 0.16399(7) 0.8462(4) 0.25720(12) 0.0255(4) Uani 1 1 d .
F4 F -0.05098(7) 0.7834(3) 0.11990(12) 0.0224(4) Uani 1 1 d .
N1 N 0.01733(11) 0.4010(5) 0.23925(17) 0.0197(6) Uani 1 1 d .
N2 N 0.83615(11) 0.6057(5) 0.43382(18) 0.0210(6) Uani 1 1 d .
C10 C 0.82757(13) 0.9201(6) 0.5215(2) 0.0201(7) Uani 1 1 d .
H10 H 0.8432 1.0040 0.5751 0.024 Uiso 1 1 calc R
C1 C 0.07788(13) 1.0023(6) 0.15743(19) 0.0164(7) Uani 1 1 d .
C2 C 0.02338(12) 0.9810(6) 0.12525(19) 0.0171(7) Uani 1 1 d .
C3 C 0.00223(12) 0.8002(6) 0.1549(2) 0.0165(6) Uani 1 1 d .
C4 C 0.03560(12) 0.6305(6) 0.2193(2) 0.0157(6) Uani 1 1 d .
C5 C 0.08990(13) 0.6520(6) 0.2513(2) 0.0183(7) Uani 1 1 d .
C6 C 0.11051(12) 0.8360(6) 0.2224(2) 0.0180(7) Uani 1 1 d .
C7 C 0.78695(14) 0.6661(6) 0.3723(2) 0.0247(8) Uani 1 1 d .
H7 H 0.7723 0.5771 0.3198 0.030 Uiso 1 1 calc R
C8 C 0.75591(13) 0.8509(6) 0.3805(2) 0.0229(7) Uani 1 1 d .
H8 H 0.7211 0.8868 0.3344 0.028 Uiso 1 1 calc R
C9 C 0.77619(13) 0.9843(6) 0.4570(2) 0.0177(7) Uani 1 1 d .
C12 C 0.74316(13) 1.1817(6) 0.4655(2) 0.0213(7) Uani 1 1 d .
H12 H 0.7090 1.2138 0.4171 0.026 Uiso 1 1 calc R
C11 C 0.85562(13) 0.7337(6) 0.5072(2) 0.0229(7) Uani 1 1 d .
H11 H 0.8907 0.6941 0.5518 0.027 Uiso 1 1 calc R

loop_
_atom_site_aniso_label
_atom_site_aniso_U_11
_atom_site_aniso_U_22
_atom_site_aniso_U_33
_atom_site_aniso_U_23
_atom_site_aniso_U_13
_atom_site_aniso_U_12
I1 0.02394(12) 0.01667(11) 0.02089(12) -0.00177(9) 0.01456(9) -0.00382(9)
F1 0.0221(10) 0.0260(10) 0.0215(11) 0.0089(8) 0.0106(9) 0.0054(8)
F2 0.0220(10) 0.0306(11) 0.0220(11) 0.0104(9) 0.0099(9) 0.0071(8)
F3 0.0146(9) 0.0361(11) 0.0224(11) 0.0032(9) 0.0069(8) -0.0010(8)
F4 0.0162(9) 0.0291(11) 0.0221(10) 0.0036(8) 0.0099(8) -0.0007(8)
N1 0.0268(15) 0.0169(13) 0.0189(15) -0.0002(11) 0.0141(13) -0.0022(11)
N2 0.0251(15) 0.0182(14) 0.0262(16) 0.0014(12) 0.0177(14) 0.0038(11)
C10 0.0205(16) 0.0215(16) 0.0191(17) -0.0008(13) 0.0107(14) 0.0013(13)
C1 0.0238(17) 0.0140(15) 0.0148(16) -0.0033(12) 0.0124(14) -0.0037(12)
C2 0.0191(16) 0.0182(15) 0.0126(16) 0.0003(12) 0.0071(14) 0.0028(12)
C3 0.0155(14) 0.0149(15) 0.0193(17) -0.0039(12) 0.0091(13) -0.0012(11)
C4 0.0203(16) 0.0138(15) 0.0149(16) -0.0015(12) 0.0103(14) -0.0003(12)
C5 0.0213(17) 0.0186(15) 0.0148(17) 0.0007(13) 0.0090(14) 0.0031(13)
C6 0.0156(15) 0.0220(16) 0.0171(17) -0.0021(13) 0.0089(14) -0.0016(12)
C7 0.0284(19) 0.0232(17) 0.025(2) -0.0063(14) 0.0151(16) -0.0007(14)
C8 0.0198(17) 0.0269(17) 0.0213(18) -0.0017(14) 0.0100(15) 0.0023(14)
C9 0.0205(16) 0.0163(15) 0.0197(17) 0.0013(13) 0.0126(14) 0.0003(12)
C12 0.0197(17) 0.0241(17) 0.0178(17) -0.0007(14) 0.0079(15) 0.0015(13)
C11 0.0189(15) 0.0252(18) 0.0245(18) 0.0061(15) 0.0110(14) 0.0065(14)

loop_
_atom_type_symbol
_atom_type_description
_atom_type_scat_dispersion_real
_atom_type_scat_dispersion_imag
_atom_type_scat_source
C C 0.0033 0.0016 'International Tables Vol C Tables 4.2.6.8 and 6.1.1.4'
H H 0.0000 0.0000 'International Tables Vol C Tables 4.2.6.8 and 6.1.1.4'
N N 0.0061 0.0033 'International Tables Vol C Tables 4.2.6.8 and 6.1.1.4'
F F 0.0171 0.0103 'International Tables Vol C Tables 4.2.6.8 and 6.1.1.4'
I I -0.4742 1.8119 'International Tables Vol C Tables 4.2.6.8 and 6.1.1.4'

loop_
_geom_angle_atom_site_label_1
_geom_angle_atom_site_label_2
_geom_angle_atom_site_label_3
_geom_angle
_geom_angle_site_symmetry_1
N1 N1 C4 122.84(16) 2
C7 N2 C11 116.8(3) .
C11 C10 C9 119.6(3) .
C6 C1 C2 116.7(3) .
C6 C1 I1 120.1(2) .
C2 C1 I1 123.2(2) .
F1 C2 C3 118.1(3) .
F1 C2 C1 119.8(3) .
C3 C2 C1 122.1(3) .
F4 C3 C2 119.7(3) .
F4 C3 C4 119.8(3) .
C2 C3 C4 120.5(3) .
C5 C4 C3 117.3(3) .
C5 C4 N1 117.0(3) .
C3 C4 N1 123.8(3) .
F2 C5 C6 119.8(3) .
F2 C5 C4 118.6(3) .
C6 C5 C4 121.6(3) .
F3 C6 C5 118.2(3) .
F3 C6 C1 120.1(3) .
C5 C6 C1 121.7(3) .
N2 C7 C8 123.8(3) .
C7 C8 C9 119.4(3) .
C10 C9 C8 116.8(3) .
C10 C9 C12 123.8(3) .
C8 C9 C12 119.4(3) .
C12 C12 C9 125.8(4) 7_676
N2 C11 C10 123.6(3) .

loop_
_geom_bond_atom_site_label_1
_geom_bond_atom_site_label_2
_geom_bond_distance
_geom_bond_site_symmetry_2
I1 C1 2.106(3) .
F1 C2 1.350(3) .
F2 C5 1.350(3) .
F3 C6 1.351(3) .
F4 C3 1.345(3) .
N1 N1 1.257(5) 2
N1 C4 1.433(4) .
N2 C7 1.332(4) .
N2 C11 1.338(4) .
C10 C11 1.380(4) .
C10 C9 1.394(4) .
C1 C6 1.384(4) .
C1 C2 1.389(4) .
C2 C3 1.381(4) .
C3 C4 1.396(4) .
C4 C5 1.384(4) .
C5 C6 1.375(5) .
C7 C8 1.383(5) .
C8 C9 1.395(4) .
C9 C12 1.473(4) .
C12 C12 1.322(6) 7_676
